data_4082194
loop_
_publ_author_name
'Groom, Laura R.'
'Schwarz, Andrew D.'
'Nova, Ainara'
'Clot, Eric'
'Mountford, Philip'

_publ_section_title
;
 Synthesis and Reactions of a Cyclopentadienyl-Amidinate
 Titaniumtert-Butoxyimido Compound
;
_journal_issue 24
_journal_name_full Organometallics
_journal_page_first 7520
_journal_paper_doi 10.1021/om401008a
_journal_volume 32
_journal_year 2013
_chemical_formula_moiety 'C43 H57 N5 O3 Ti1'
_chemical_formula_sum 'C43 H57 N5 O3 Ti'
_chemical_formula_weight 739.86
_chemical_name_systematic
;
Cp*Ti{PhC(NiPr)2}{OC(NOtBu)N(Tol)C(NTol)O}

;
_space_group_IT_number 2
_symmetry_cell_setting triclinic
_symmetry_space_group_name_Hall '-P 1'
_symmetry_space_group_name_H-M 'P -1'
_atom_sites_solution_hydrogens geom
_atom_sites_solution_primary direct
_atom_sites_solution_secondary difmap
_cell_angle_alpha 72.928(3)
_cell_angle_beta 79.432(3)
_cell_angle_gamma 68.018(3)
_cell_formula_units_Z 2
_cell_length_a 10.8924(4)
_cell_length_b 11.4025(4)
_cell_length_c 18.6552(6)
_cell_measurement_reflns_used 11089
_cell_measurement_temperature 150
_cell_measurement_theta_max 76
_cell_measurement_theta_min 4
_cell_volume 2046.80(13)
_computing_cell_refinement 'CrysAlis, (Oxford Diffraction, 2002)'
_computing_data_collection 'SuperNova, (Oxford Diffraction, 2010)'
_computing_data_reduction 'CrysAlis, (Oxford Diffraction, 2002)'
_computing_molecular_graphics 'CAMERON (Watkin et al., 1996)'
_computing_publication_material 'CRYSTALS (Betteridge et al., 2003)'
_computing_structure_refinement 'CRYSTALS (Betteridge et al., 2003)'
_computing_structure_solution 'SIR92 (Altomare et al., 1994)'
_diffrn_ambient_temperature 150
_diffrn_measured_fraction_theta_full 0.996
_diffrn_measured_fraction_theta_max 0.986
_diffrn_measurement_device Area
_diffrn_measurement_device_type 'Oxford Diffraction SuperNova'
_diffrn_measurement_method \w
_diffrn_radiation_monochromator graphite
_diffrn_radiation_type 'Cu K\a'
_diffrn_radiation_wavelength 1.54184
_diffrn_reflns_av_R_equivalents 0.026
_diffrn_reflns_limit_h_max 13
_diffrn_reflns_limit_h_min -13
_diffrn_reflns_limit_k_max 14
_diffrn_reflns_limit_k_min -14
_diffrn_reflns_limit_l_max 19
_diffrn_reflns_limit_l_min -23
_diffrn_reflns_number 20801
_diffrn_reflns_theta_full 73.974
_diffrn_reflns_theta_max 76.262
_diffrn_reflns_theta_min 4.315
_diffrn_standards_number 0
_exptl_absorpt_coefficient_mu 2.109
_exptl_absorpt_correction_T_max 0.66
_exptl_absorpt_correction_T_min 0.66
_exptl_absorpt_correction_type multi-scan
_exptl_absorpt_process_details 'CrysAlis, (Oxford Diffraction, 2002)'
_exptl_crystal_colour orange
_exptl_crystal_density_diffrn 1.200
_exptl_crystal_density_method 'not measured'
_exptl_crystal_description block
_exptl_crystal_F_000 792
_exptl_crystal_size_max 0.200
_exptl_crystal_size_mid 0.200
_exptl_crystal_size_min 0.200
_refine_diff_density_max 0.28
_refine_diff_density_min -0.41
_refine_ls_extinction_method None
_refine_ls_goodness_of_fit_ref 1.0661
_refine_ls_hydrogen_treatment none
_refine_ls_matrix_type full
_refine_ls_number_parameters 469
_refine_ls_number_reflns 7291
_refine_ls_number_restraints 0
_refine_ls_R_factor_all 0.0468
_refine_ls_R_factor_gt 0.0413
_refine_ls_shift/su_max 0.0017559
_refine_ls_shift/su_mean 0.0000642
_refine_ls_structure_factor_coef F
_refine_ls_weighting_details
;
 Method, part 1, Chebychev polynomial, (Watkin, 1994, Prince, 1982) 
 [weight] = 1.0/[A~0~*T~0~(x)+A~1~*T~1~(x) ... +A~n-1~]*T~n-1~(x)] 
 where A~i~ are the Chebychev coefficients listed below and x= Fcalc/Fmax 
 Method = Robust Weighting (Prince, 1982) 
 W = [weight] * [1-(deltaF/6*sigmaF)^2^]^2^ 
 A~i~ are: 
 14.2 2.34 11.6 3.15 
;
_refine_ls_weighting_scheme calc
_refine_ls_wR_factor_all 0.0465
_refine_ls_wR_factor_gt 0.0438
_refine_ls_wR_factor_ref 0.0431
_reflns_limit_h_max 13
_reflns_limit_h_min -13
_reflns_limit_k_max 14
_reflns_limit_k_min -13
_reflns_limit_l_max 23
_reflns_limit_l_min 0
_reflns_number_gt 7624
_reflns_number_total 8469
_reflns_threshold_expression I>2.0\s(I)
_oxford_diffrn_Wilson_B_factor 1.91
_oxford_diffrn_Wilson_scale 0.03
_oxford_refine_ls_r_factor_ref 0.0388
_oxford_refine_ls_scale 5.816(7)
_oxford_reflns_number_all 8435
_oxford_reflns_threshold_expression_ref I>3.0\s(I)
_cod_data_source_file om401008a_si_002.cif
_cod_data_source_block compound_22
_cod_depositor_comments
;
The following automatic conversions were performed:

'_symmetry_cell_setting' value 'Triclinic' changed to 'triclinic'
according to /home/saulius/struct/CIF-dictionaries/cif_core.dic
dictionary named 'cif_core.dic' version 2.4.2 from
2011-04-26.

'_atom_sites_solution_primary' value 'Direct' changed to
'direct' according to
/home/saulius/struct/CIF-dictionaries/cif_core.dic dictionary named
'cif_core.dic' version 2.4.2 from 2011-04-26.

Automatic conversion script
Id: cif_fix_values 1891 2012-01-12 08:04:46Z andrius 
;
_cod_original_cell_volume 2046.79(13)
_cod_original_sg_symbol_H-M 'P -1 '
_cod_original_formula_sum 'C43 H57 N5 O3 Ti1'
_cod_database_code 4082194

loop_
_symmetry_equiv_pos_as_xyz
x,y,z
-x,-y,-z

loop_
_atom_site_label
_atom_site_type_symbol
_atom_site_fract_x
_atom_site_fract_y
_atom_site_fract_z
_atom_site_U_iso_or_equiv
_atom_site_occupancy
_atom_site_adp_type
_atom_site_refinement_flags_posn
Ti1 Ti 0.44388(2) 0.796484(19) 0.762824(11) 0.0174 1.0000 Uani .
O1 O 0.20845(9) 1.22527(8) 0.65705(5) 0.0268 1.0000 Uani .
O2 O 0.36877(9) 0.89320(8) 0.66866(5) 0.0226 1.0000 Uani .
O3 O 0.26361(8) 0.86886(8) 0.80717(5) 0.0221 1.0000 Uani .
N1 N 0.31235(10) 1.11335(10) 0.64041(6) 0.0244 1.0000 Uani .
N2 N 0.49682(10) 0.84625(10) 0.84808(6) 0.0209 1.0000 Uani .
N3 N 0.59337(10) 0.88049(10) 0.73309(6) 0.0225 1.0000 Uani .
N4 N 0.15380(10) 1.01257(10) 0.70675(6) 0.0230 1.0000 Uani .
N5 N 0.03689(11) 0.91273(11) 0.80687(6) 0.0278 1.0000 Uani .
C1 C 0.21327(13) 1.34293(12) 0.60063(8) 0.0282 1.0000 Uani .
C2 C 0.34934(16) 1.35521(16) 0.59290(12) 0.0474 1.0000 Uani .
C3 C 0.17695(19) 1.34135(16) 0.52637(9) 0.0416 1.0000 Uani .
C4 C 0.10651(18) 1.44957(15) 0.63271(10) 0.0432 1.0000 Uani .
C5 C 0.28047(12) 1.01084(12) 0.67094(7) 0.0215 1.0000 Uani .
C6 C 0.14827(12) 0.92649(11) 0.77758(7) 0.0219 1.0000 Uani .
C7 C 0.04373(12) 1.08072(12) 0.66173(7) 0.0229 1.0000 Uani .
C8 C 0.05895(13) 1.06972(13) 0.58819(7) 0.0270 1.0000 Uani .
C9 C -0.04562(14) 1.13817(14) 0.54226(8) 0.0304 1.0000 Uani .
C10 C -0.16719(14) 1.21472(13) 0.56955(8) 0.0314 1.0000 Uani .
C11 C -0.18065(14) 1.22536(14) 0.64331(8) 0.0334 1.0000 Uani .
C12 C -0.07616(13) 1.16010(13) 0.68933(8) 0.0289 1.0000 Uani .
C13 C -0.28331(16) 1.28106(17) 0.52129(10) 0.0438 1.0000 Uani .
C14 C 0.02494(12) 0.83859(13) 0.88116(8) 0.0273 1.0000 Uani .
C15 C 0.05589(14) 0.86458(14) 0.94271(8) 0.0323 1.0000 Uani .
C16 C 0.02827(16) 0.79767(16) 1.01591(9) 0.0391 1.0000 Uani .
C17 C -0.03159(16) 0.70363(15) 1.03029(9) 0.0397 1.0000 Uani .
C18 C -0.06108(15) 0.67699(14) 0.96872(9) 0.0370 1.0000 Uani .
C19 C -0.03361(14) 0.74276(14) 0.89516(9) 0.0323 1.0000 Uani .
C20 C -0.0665(2) 0.6357(2) 1.10994(10) 0.0576 1.0000 Uani .
C21 C 0.55913(11) 0.91913(11) 0.79693(7) 0.0206 1.0000 Uani .
C22 C 0.58044(12) 1.03595(12) 0.80617(7) 0.0231 1.0000 Uani .
C23 C 0.49253(15) 1.16039(13) 0.77705(8) 0.0316 1.0000 Uani .
C24 C 0.51226(17) 1.26898(14) 0.78526(9) 0.0398 1.0000 Uani .
C25 C 0.61860(18) 1.25476(15) 0.82137(9) 0.0394 1.0000 Uani .
C26 C 0.70709(15) 1.13172(15) 0.84946(8) 0.0344 1.0000 Uani .
C27 C 0.68813(13) 1.02179(13) 0.84194(8) 0.0274 1.0000 Uani .
C28 C 0.43065(13) 0.86879(13) 0.92155(7) 0.0258 1.0000 Uani .
C29 C 0.53300(16) 0.82973(15) 0.97823(8) 0.0341 1.0000 Uani .
C30 C 0.33004(14) 1.00596(14) 0.91935(8) 0.0324 1.0000 Uani .
C31 C 0.66604(13) 0.94504(13) 0.66824(7) 0.0272 1.0000 Uani .
C32 C 0.63985(16) 0.92975(16) 0.59466(8) 0.0351 1.0000 Uani .
C33 C 0.81430(15) 0.88917(15) 0.67894(9) 0.0354 1.0000 Uani .
C34 C 0.56744(14) 0.57909(12) 0.82329(7) 0.0270 1.0000 Uani .
C35 C 0.61409(13) 0.59545(11) 0.74590(8) 0.0250 1.0000 Uani .
C36 C 0.50709(13) 0.61869(11) 0.70468(7) 0.0243 1.0000 Uani .
C37 C 0.39396(13) 0.61692(12) 0.75642(8) 0.0252 1.0000 Uani .
C38 C 0.43223(14) 0.58979(12) 0.82975(7) 0.0275 1.0000 Uani .
C39 C 0.6520(2) 0.54399(15) 0.88650(10) 0.0469 1.0000 Uani .
C40 C 0.75611(14) 0.57284(15) 0.71645(10) 0.0382 1.0000 Uani .
C41 C 0.51136(17) 0.63719(15) 0.62151(8) 0.0366 1.0000 Uani .
C42 C 0.25987(15) 0.63691(15) 0.73540(11) 0.0403 1.0000 Uani .
C43 C 0.34577(19) 0.57111(15) 0.90171(9) 0.0433 1.0000 Uani .
H21 H 0.3511 1.4325 0.5559 0.0590 1.0000 Uiso R
H22 H 0.3679 1.3588 0.6399 0.0590 1.0000 Uiso R
H23 H 0.4144 1.2815 0.5781 0.0590 1.0000 Uiso R
H31 H 0.1800 1.4182 0.4895 0.0520 1.0000 Uiso R
H32 H 0.0899 1.3376 0.5325 0.0520 1.0000 Uiso R
H33 H 0.2384 1.2669 0.5107 0.0520 1.0000 Uiso R
H41 H 0.1008 1.5324 0.5998 0.0527 1.0000 Uiso R
H42 H 0.1284 1.4456 0.6806 0.0527 1.0000 Uiso R
H43 H 0.0235 1.4372 0.6380 0.0527 1.0000 Uiso R
H81 H 0.1410 1.0156 0.5693 0.0339 1.0000 Uiso R
H91 H -0.0335 1.1323 0.4915 0.0378 1.0000 Uiso R
H111 H -0.2628 1.2789 0.6624 0.0409 1.0000 Uiso R
H121 H -0.0864 1.1692 0.7393 0.0361 1.0000 Uiso R
H131 H -0.3581 1.3291 0.5487 0.0551 1.0000 Uiso R
H132 H -0.2607 1.3386 0.4770 0.0551 1.0000 Uiso R
H133 H -0.3042 1.2168 0.5079 0.0551 1.0000 Uiso R
H151 H 0.0959 0.9290 0.9346 0.0403 1.0000 Uiso R
H161 H 0.0506 0.8168 1.0571 0.0489 1.0000 Uiso R
H181 H -0.1012 0.6126 0.9769 0.0448 1.0000 Uiso R
H191 H -0.0546 0.7224 0.8541 0.0402 1.0000 Uiso R
H201 H -0.1059 0.5748 1.1088 0.0721 1.0000 Uiso R
H202 H -0.1276 0.6988 1.1350 0.0721 1.0000 Uiso R
H203 H 0.0116 0.5912 1.1361 0.0721 1.0000 Uiso R
H231 H 0.4200 1.1704 0.7516 0.0388 1.0000 Uiso R
H241 H 0.4517 1.3537 0.7663 0.0483 1.0000 Uiso R
H251 H 0.6314 1.3296 0.8268 0.0479 1.0000 Uiso R
H261 H 0.7808 1.1223 0.8738 0.0429 1.0000 Uiso R
H271 H 0.7484 0.9371 0.8615 0.0341 1.0000 Uiso R
H281 H 0.3818 0.8107 0.9399 0.0329 1.0000 Uiso R
H291 H 0.4888 0.8444 1.0253 0.0427 1.0000 Uiso R
H292 H 0.5893 0.8807 0.9600 0.0427 1.0000 Uiso R
H293 H 0.5848 0.7399 0.9843 0.0427 1.0000 Uiso R
H301 H 0.2922 1.0118 0.9688 0.0410 1.0000 Uiso R
H302 H 0.3739 1.0680 0.8992 0.0410 1.0000 Uiso R
H303 H 0.2618 1.0233 0.8885 0.0410 1.0000 Uiso R
H311 H 0.6351 1.0355 0.6664 0.0341 1.0000 Uiso R
H321 H 0.6870 0.9717 0.5537 0.0445 1.0000 Uiso R
H322 H 0.5473 0.9681 0.5886 0.0445 1.0000 Uiso R
H323 H 0.6685 0.8396 0.5961 0.0445 1.0000 Uiso R
H331 H 0.8609 0.9307 0.6374 0.0443 1.0000 Uiso R
H332 H 0.8281 0.9039 0.7239 0.0443 1.0000 Uiso R
H333 H 0.8462 0.7980 0.6825 0.0443 1.0000 Uiso R
H391 H 0.5987 0.5387 0.9329 0.0575 1.0000 Uiso R
H392 H 0.6906 0.6092 0.8795 0.0575 1.0000 Uiso R
H393 H 0.7203 0.4621 0.8871 0.0575 1.0000 Uiso R
H401 H 0.7631 0.5896 0.6632 0.0470 1.0000 Uiso R
H402 H 0.7870 0.6299 0.7305 0.0470 1.0000 Uiso R
H403 H 0.8084 0.4849 0.7369 0.0470 1.0000 Uiso R
H421 H 0.2008 0.6311 0.7796 0.0507 1.0000 Uiso R
H422 H 0.2268 0.7207 0.7022 0.0507 1.0000 Uiso R
H423 H 0.2670 0.5717 0.7113 0.0507 1.0000 Uiso R
H431 H 0.2595 0.5836 0.8905 0.0549 1.0000 Uiso R
H432 H 0.3400 0.6328 0.9282 0.0549 1.0000 Uiso R
H433 H 0.3829 0.4853 0.9319 0.0549 1.0000 Uiso R
H411 H 0.5980 0.6335 0.5992 0.0430 1.0000 Uiso R
H412 H 0.4490 0.7195 0.6004 0.0430 1.0000 Uiso R
H413 H 0.4899 0.5699 0.6121 0.0430 1.0000 Uiso R

loop_
_atom_site_aniso_label
_atom_site_aniso_U_11
_atom_site_aniso_U_22
_atom_site_aniso_U_33
_atom_site_aniso_U_23
_atom_site_aniso_U_13
_atom_site_aniso_U_12
Ti1 0.01983(11) 0.01423(11) 0.01831(11) -0.00302(7) -0.00319(7) -0.00613(8)
O1 0.0274(4) 0.0191(4) 0.0295(5) -0.0031(3) 0.0015(4) -0.0070(3)
O2 0.0237(4) 0.0202(4) 0.0212(4) -0.0027(3) -0.0026(3) -0.0058(3)
O3 0.0208(4) 0.0229(4) 0.0209(4) -0.0032(3) -0.0030(3) -0.0066(3)
N1 0.0212(5) 0.0210(5) 0.0284(5) -0.0033(4) -0.0014(4) -0.0065(4)
N2 0.0239(5) 0.0205(5) 0.0202(5) -0.0056(4) -0.0023(4) -0.0090(4)
N3 0.0248(5) 0.0211(5) 0.0229(5) -0.0051(4) 0.0010(4) -0.0109(4)
N4 0.0203(5) 0.0224(5) 0.0236(5) 0.0003(4) -0.0030(4) -0.0082(4)
N5 0.0236(5) 0.0265(5) 0.0287(5) 0.0032(4) -0.0033(4) -0.0104(4)
C1 0.0281(6) 0.0197(6) 0.0329(7) -0.0003(5) -0.0029(5) -0.0084(5)
C2 0.0359(8) 0.0309(8) 0.0682(11) 0.0113(7) -0.0111(7) -0.0182(6)
C3 0.0552(10) 0.0312(7) 0.0329(7) -0.0010(6) -0.0086(7) -0.0115(7)
C4 0.0476(9) 0.0248(7) 0.0495(9) -0.0092(6) 0.0013(7) -0.0062(6)
C5 0.0213(5) 0.0217(6) 0.0202(5) -0.0021(4) -0.0040(4) -0.0071(4)
C6 0.0226(6) 0.0186(5) 0.0236(6) -0.0020(4) -0.0040(4) -0.0075(4)
C7 0.0214(6) 0.0206(5) 0.0252(6) 0.0003(4) -0.0045(5) -0.0089(5)
C8 0.0261(6) 0.0270(6) 0.0278(6) -0.0050(5) -0.0036(5) -0.0095(5)
C9 0.0342(7) 0.0330(7) 0.0265(6) -0.0018(5) -0.0080(5) -0.0159(6)
C10 0.0282(7) 0.0277(6) 0.0358(7) 0.0052(5) -0.0107(5) -0.0129(5)
C11 0.0245(6) 0.0297(7) 0.0360(7) 0.0007(5) -0.0041(5) -0.0043(5)
C12 0.0260(6) 0.0275(6) 0.0275(6) -0.0021(5) -0.0023(5) -0.0065(5)
C13 0.0367(8) 0.0420(8) 0.0471(9) 0.0097(7) -0.0206(7) -0.0149(7)
C14 0.0194(6) 0.0233(6) 0.0306(6) 0.0013(5) -0.0003(5) -0.0046(5)
C15 0.0306(7) 0.0293(7) 0.0322(7) -0.0034(5) 0.0011(5) -0.0098(5)
C16 0.0411(8) 0.0381(8) 0.0298(7) -0.0053(6) 0.0022(6) -0.0091(6)
C17 0.0363(8) 0.0308(7) 0.0351(8) 0.0021(6) 0.0065(6) -0.0048(6)
C18 0.0307(7) 0.0250(6) 0.0442(8) 0.0042(6) 0.0025(6) -0.0096(5)
C19 0.0267(6) 0.0267(6) 0.0377(7) 0.0018(5) -0.0038(5) -0.0096(5)
C20 0.0645(12) 0.0482(10) 0.0385(9) 0.0061(8) 0.0115(8) -0.0153(9)
C21 0.0186(5) 0.0171(5) 0.0256(6) -0.0049(4) -0.0040(4) -0.0046(4)
C22 0.0250(6) 0.0198(6) 0.0257(6) -0.0082(4) 0.0018(5) -0.0089(5)
C23 0.0343(7) 0.0212(6) 0.0363(7) -0.0056(5) -0.0046(6) -0.0066(5)
C24 0.0533(9) 0.0181(6) 0.0425(8) -0.0073(6) 0.0004(7) -0.0082(6)
C25 0.0589(10) 0.0302(7) 0.0396(8) -0.0170(6) 0.0106(7) -0.0271(7)
C26 0.0395(8) 0.0407(8) 0.0357(7) -0.0187(6) 0.0061(6) -0.0253(6)
C27 0.0266(6) 0.0272(6) 0.0322(6) -0.0115(5) 0.0006(5) -0.0118(5)
C28 0.0299(6) 0.0276(6) 0.0233(6) -0.0094(5) 0.0018(5) -0.0130(5)
C29 0.0423(8) 0.0378(7) 0.0233(6) -0.0081(5) -0.0050(5) -0.0136(6)
C30 0.0313(7) 0.0341(7) 0.0345(7) -0.0174(6) 0.0021(5) -0.0096(6)
C31 0.0321(7) 0.0236(6) 0.0273(6) -0.0068(5) 0.0049(5) -0.0141(5)
C32 0.0400(8) 0.0423(8) 0.0241(6) -0.0073(6) 0.0054(5) -0.0196(6)
C33 0.0317(7) 0.0387(8) 0.0397(8) -0.0106(6) 0.0069(6) -0.0202(6)
C34 0.0357(7) 0.0151(5) 0.0277(6) -0.0039(5) -0.0096(5) -0.0038(5)
C35 0.0263(6) 0.0167(5) 0.0318(6) -0.0073(5) -0.0046(5) -0.0053(5)
C36 0.0296(6) 0.0174(5) 0.0276(6) -0.0084(4) -0.0039(5) -0.0070(5)
C37 0.0282(6) 0.0169(5) 0.0340(6) -0.0081(5) -0.0030(5) -0.0099(5)
C38 0.0365(7) 0.0146(5) 0.0282(6) -0.0029(4) 0.0005(5) -0.0085(5)
C39 0.0655(11) 0.0255(7) 0.0441(9) -0.0083(6) -0.0327(8) 0.0037(7)
C40 0.0262(7) 0.0271(7) 0.0580(9) -0.0121(6) -0.0006(6) -0.0055(5)
C41 0.0486(9) 0.0341(7) 0.0294(7) -0.0139(6) -0.0051(6) -0.0113(6)
C42 0.0308(7) 0.0316(7) 0.0668(10) -0.0194(7) -0.0081(7) -0.0124(6)
C43 0.0572(10) 0.0250(7) 0.0351(8) 0.0007(6) 0.0111(7) -0.0131(7)

loop_
_atom_type_symbol
_atom_type_scat_dispersion_real
_atom_type_scat_dispersion_imag
_atom_type_scat_Cromer_Mann_a1
_atom_type_scat_Cromer_Mann_b1
_atom_type_scat_Cromer_Mann_a2
_atom_type_scat_Cromer_Mann_b2
_atom_type_scat_Cromer_Mann_a3
_atom_type_scat_Cromer_Mann_b3
_atom_type_scat_Cromer_Mann_a4
_atom_type_scat_Cromer_Mann_b4
_atom_type_scat_Cromer_Mann_c
_atom_type_scat_source
C 0.0181 0.0091 2.3100 20.8439 1.0200 10.2075 1.5886 0.5687 0.8650 51.6512 0.2156 'International Tables Vol C 4.2.6.8 and 6.1.1.4'
H 0.0000 0.0000 0.4930 10.5109 0.3229 26.1257 0.1402 3.1424 0.0408 57.7998 0.0030 'International Tables Vol C 4.2.6.8 and 6.1.1.4'
N 0.0311 0.0180 12.2126 0.0057 3.1322 9.8933 2.0125 28.9975 1.1663 0.5826 -11.5290 'International Tables Vol C 4.2.6.8 and 6.1.1.4'
O 0.0492 0.0322 3.0485 13.2771 2.2868 5.7011 1.5463 0.3239 0.8670 32.9089 0.2508 'International Tables Vol C 4.2.6.8 and 6.1.1.4'
Ti 0.2191 1.8069 9.7595 7.8508 7.3558 0.5000 1.6991 35.6338 1.9021 116.1050 1.2807 'International Tables Vol C 4.2.6.8 and 6.1.1.4'

loop_
_geom_angle_atom_site_label_1
_geom_angle_atom_site_label_2
_geom_angle_atom_site_label_3
_geom_angle
_geom_angle_publ_flag
O2 Ti1 O3 84.63(4) yes
O2 Ti1 N2 134.28(4) yes
O3 Ti1 N2 83.60(4) yes
O2 Ti1 N3 90.54(4) yes
O3 Ti1 N3 127.99(4) yes
N2 Ti1 N3 63.73(4) yes
O2 Ti1 C34 139.35(4) yes
O3 Ti1 C34 116.20(4) yes
N2 Ti1 C34 84.68(4) yes
N3 Ti1 C34 100.59(5) yes
O2 Ti1 C35 108.80(4) yes
O3 Ti1 C35 143.24(4) yes
N2 Ti1 C35 106.86(4) yes
N3 Ti1 C35 86.97(4) yes
C34 Ti1 C35 34.53(4) yes
O2 Ti1 C36 81.91(4) yes
O3 Ti1 C36 122.03(4) yes
N2 Ti1 C36 140.17(4) yes
N3 Ti1 C36 108.30(4) yes
C34 Ti1 C36 57.45(4) yes
O2 Ti1 C37 89.88(4) yes
O3 Ti1 C37 89.37(4) yes
N2 Ti1 C37 133.88(4) yes
N3 Ti1 C37 142.49(4) yes
C34 Ti1 C37 58.06(5) yes
O2 Ti1 C38 124.20(4) yes
O3 Ti1 C38 86.38(4) yes
N2 Ti1 C38 98.92(4) yes
N3 Ti1 C38 135.29(5) yes
C34 Ti1 C38 34.82(5) yes
C35 Ti1 C36 34.20(4) yes
C35 Ti1 C37 57.63(4) yes
C36 Ti1 C37 34.89(4) yes
C35 Ti1 C38 57.53(5) yes
C36 Ti1 C38 57.74(4) yes
C37 Ti1 C38 35.03(5) yes
N1 O1 C1 110.71(9) yes
Ti1 O2 C5 113.21(7) yes
Ti1 O3 C6 131.78(8) yes
O1 N1 C5 109.93(10) yes
Ti1 N2 C21 89.90(7) yes
Ti1 N2 C28 133.35(8) yes
C21 N2 C28 127.01(10) yes
Ti1 N3 C21 88.89(7) yes
Ti1 N3 C31 143.43(9) yes
C21 N3 C31 121.39(10) yes
C5 N4 C6 117.85(10) yes
C5 N4 C7 116.86(10) yes
C6 N4 C7 123.88(10) yes
C6 N5 C14 120.60(11) yes
O1 C1 C2 110.62(11) yes
O1 C1 C3 109.54(11) yes
C2 C1 C3 111.48(14) yes
O1 C1 C4 102.32(11) yes
C2 C1 C4 111.92(14) yes
C3 C1 C4 110.59(13) yes
C1 C2 H21 109.7 no
C1 C2 H22 109.5 no
H21 C2 H22 109.5 no
C1 C2 H23 109.2 no
H21 C2 H23 109.5 no
H22 C2 H23 109.5 no
C1 C3 H31 109.6 no
C1 C3 H32 109.5 no
H31 C3 H32 109.5 no
C1 C3 H33 109.3 no
H31 C3 H33 109.5 no
H32 C3 H33 109.5 no
C1 C4 H41 109.7 no
C1 C4 H42 109.3 no
H41 C4 H42 109.5 no
C1 C4 H43 109.4 no
H41 C4 H43 109.5 no
H42 C4 H43 109.5 no
N4 C5 O2 115.65(10) yes
N4 C5 N1 124.34(11) yes
O2 C5 N1 119.99(11) yes
N4 C6 O3 113.47(10) yes
N4 C6 N5 119.30(11) yes
O3 C6 N5 127.22(11) yes
N4 C7 C8 118.81(11) yes
N4 C7 C12 121.39(12) yes
C8 C7 C12 119.77(12) yes
C7 C8 C9 120.05(12) yes
C7 C8 H81 119.8 no
C9 C8 H81 120.2 no
C8 C9 C10 120.94(13) yes
C8 C9 H91 119.6 no
C10 C9 H91 119.5 no
C9 C10 C11 118.29(12) yes
C9 C10 C13 120.75(14) yes
C11 C10 C13 120.93(14) yes
C10 C11 C12 121.44(13) yes
C10 C11 H111 119.2 no
C12 C11 H111 119.4 no
C11 C12 C7 119.46(13) yes
C11 C12 H121 120.5 no
C7 C12 H121 120.0 no
C10 C13 H131 109.5 no
C10 C13 H132 109.6 no
H131 C13 H132 109.5 no
C10 C13 H133 109.3 no
H131 C13 H133 109.5 no
H132 C13 H133 109.5 no
N5 C14 C15 123.10(12) yes
N5 C14 C19 118.68(13) yes
C15 C14 C19 117.87(13) yes
C14 C15 C16 120.78(14) yes
C14 C15 H151 119.4 no
C16 C15 H151 119.8 no
C15 C16 C17 121.67(15) yes
C15 C16 H161 119.3 no
C17 C16 H161 119.0 no
C16 C17 C18 117.40(13) yes
C16 C17 C20 121.29(17) yes
C18 C17 C20 121.29(16) yes
C17 C18 C19 121.59(14) yes
C17 C18 H181 119.1 no
C19 C18 H181 119.3 no
C14 C19 C18 120.68(15) yes
C14 C19 H191 119.5 no
C18 C19 H191 119.8 no
C17 C20 H201 109.5 no
C17 C20 H202 109.2 no
H201 C20 H202 109.5 no
C17 C20 H203 109.7 no
H201 C20 H203 109.5 no
H202 C20 H203 109.5 no
N2 C21 N3 111.34(10) yes
N2 C21 C22 125.53(11) yes
N3 C21 C22 122.99(11) yes
C21 C22 C23 119.44(12) yes
C21 C22 C27 120.71(11) yes
C23 C22 C27 119.84(12) yes
C22 C23 C24 119.60(14) yes
C22 C23 H231 120.0 no
C24 C23 H231 120.4 no
C23 C24 C25 120.51(14) yes
C23 C24 H241 119.8 no
C25 C24 H241 119.7 no
C24 C25 C26 120.14(13) yes
C24 C25 H251 120.0 no
C26 C25 H251 119.9 no
C25 C26 C27 119.97(14) yes
C25 C26 H261 119.9 no
C27 C26 H261 120.1 no
C26 C27 C22 119.93(13) yes
C26 C27 H271 120.2 no
C22 C27 H271 119.9 no
N2 C28 C29 110.77(11) yes
N2 C28 C30 115.31(11) yes
C29 C28 C30 111.43(11) yes
N2 C28 H281 106.2 no
C29 C28 H281 106.2 no
C30 C28 H281 106.2 no
C28 C29 H291 109.8 no
C28 C29 H292 109.2 no
H291 C29 H292 109.5 no
C28 C29 H293 109.4 no
H291 C29 H293 109.5 no
H292 C29 H293 109.5 no
C28 C30 H301 109.7 no
C28 C30 H302 109.2 no
H301 C30 H302 109.5 no
C28 C30 H303 109.5 no
H301 C30 H303 109.5 no
H302 C30 H303 109.5 no
N3 C31 C32 110.94(11) yes
N3 C31 C33 109.77(11) yes
C32 C31 C33 110.98(12) yes
N3 C31 H311 108.3 no
C32 C31 H311 108.2 no
C33 C31 H311 108.5 no
C31 C32 H321 109.9 no
C31 C32 H322 109.2 no
H321 C32 H322 109.5 no
C31 C32 H323 109.2 no
H321 C32 H323 109.5 no
H322 C32 H323 109.5 no
C31 C33 H331 109.7 no
C31 C33 H332 109.2 no
H331 C33 H332 109.5 no
C31 C33 H333 109.5 no
H331 C33 H333 109.5 no
H332 C33 H333 109.5 no
Ti1 C34 C35 74.14(7) yes
Ti1 C34 C38 71.96(7) yes
C35 C34 C38 108.03(11) yes
Ti1 C34 C39 124.11(9) yes
C35 C34 C39 124.97(14) yes
C38 C34 C39 126.76(14) yes
Ti1 C35 C34 71.33(7) yes
Ti1 C35 C36 72.20(7) yes
C34 C35 C36 107.94(11) yes
Ti1 C35 C40 128.47(9) yes
C34 C35 C40 124.66(13) yes
C36 C35 C40 126.89(13) yes
Ti1 C36 C35 73.60(7) yes
Ti1 C36 C37 70.69(7) yes
C35 C36 C37 108.04(11) yes
Ti1 C36 C41 123.09(9) yes
C35 C36 C41 126.67(13) yes
C37 C36 C41 125.25(12) yes
Ti1 C37 C36 74.42(7) yes
Ti1 C37 C38 73.02(7) yes
C36 C37 C38 107.98(11) yes
Ti1 C37 C42 119.77(9) yes
C36 C37 C42 124.91(13) yes
C38 C37 C42 127.09(13) yes
Ti1 C38 C34 73.23(7) yes
Ti1 C38 C37 71.96(7) yes
C34 C38 C37 107.98(11) yes
Ti1 C38 C43 122.15(9) yes
C34 C38 C43 126.15(14) yes
C37 C38 C43 125.84(14) yes
C34 C39 H391 109.5 no
C34 C39 H392 109.3 no
H391 C39 H392 109.5 no
C34 C39 H393 109.6 no
H391 C39 H393 109.5 no
H392 C39 H393 109.5 no
C35 C40 H401 109.5 no
C35 C40 H402 109.3 no
H401 C40 H402 109.5 no
C35 C40 H403 109.7 no
H401 C40 H403 109.5 no
H402 C40 H403 109.5 no
C36 C41 H411 109.5 no
C36 C41 H412 109.7 no
H411 C41 H412 109.5 no
C36 C41 H413 109.4 no
H411 C41 H413 109.4 no
H412 C41 H413 109.4 no
C37 C42 H421 109.3 no
C37 C42 H422 109.5 no
H421 C42 H422 109.5 no
C37 C42 H423 109.6 no
H421 C42 H423 109.5 no
H422 C42 H423 109.5 no
C38 C43 H431 109.3 no
C38 C43 H432 109.4 no
H431 C43 H432 109.5 no
C38 C43 H433 109.6 no
H431 C43 H433 109.5 no
H432 C43 H433 109.5 no

loop_
_geom_bond_atom_site_label_1
_geom_bond_atom_site_label_2
_geom_bond_distance
_geom_bond_publ_flag
Ti1 O2 1.9197(9) yes
Ti1 O3 1.9527(9) yes
Ti1 N2 2.0726(10) yes
Ti1 N3 2.0979(10) yes
Ti1 C34 2.3761(12) yes
Ti1 C35 2.4125(12) yes
Ti1 C36 2.3944(12) yes
Ti1 C37 2.3459(12) yes
Ti1 C38 2.3596(12) yes
O1 N1 1.4242(14) yes
O1 C1 1.4539(15) yes
O2 C5 1.3337(15) yes
O3 C6 1.3184(15) yes
N1 C5 1.2851(17) yes
N2 C21 1.3345(16) yes
N2 C28 1.4731(15) yes
N3 C21 1.3318(16) yes
N3 C31 1.4812(16) yes
N4 C5 1.4141(16) yes
N4 C6 1.4024(15) yes
N4 C7 1.4267(16) yes
N5 C6 1.2822(17) yes
N5 C14 1.4073(17) yes
C1 C2 1.517(2) yes
C1 C3 1.516(2) yes
C1 C4 1.517(2) yes
C2 H21 0.950 no
C2 H22 0.950 no
C2 H23 0.950 no
C3 H31 0.950 no
C3 H32 0.950 no
C3 H33 0.950 no
C4 H41 0.950 no
C4 H42 0.950 no
C4 H43 0.950 no
C7 C8 1.3883(18) yes
C7 C12 1.3899(18) yes
C8 C9 1.3930(19) yes
C8 H81 0.950 no
C9 C10 1.387(2) yes
C9 H91 0.950 no
C10 C11 1.393(2) yes
C10 C13 1.5113(19) yes
C11 C12 1.3912(19) yes
C11 H111 0.950 no
C12 H121 0.950 no
C13 H131 0.950 no
C13 H132 0.950 no
C13 H133 0.950 no
C14 C15 1.392(2) yes
C14 C19 1.401(2) yes
C15 C16 1.395(2) yes
C15 H151 0.950 no
C16 C17 1.392(2) yes
C16 H161 0.950 no
C17 C18 1.388(3) yes
C17 C20 1.513(2) yes
C18 C19 1.396(2) yes
C18 H181 0.950 no
C19 H191 0.950 no
C20 H201 0.950 no
C20 H202 0.950 no
C20 H203 0.950 no
C21 C22 1.4963(16) yes
C22 C23 1.3951(18) yes
C22 C27 1.3889(18) yes
C23 C24 1.388(2) yes
C23 H231 0.950 no
C24 C25 1.380(3) yes
C24 H241 0.950 no
C25 C26 1.383(2) yes
C25 H251 0.950 no
C26 C27 1.3932(19) yes
C26 H261 0.950 no
C27 H271 0.950 no
C28 C29 1.5308(19) yes
C28 C30 1.5312(19) yes
C28 H281 0.950 no
C29 H291 0.950 no
C29 H292 0.950 no
C29 H293 0.950 no
C30 H301 0.950 no
C30 H302 0.950 no
C30 H303 0.950 no
C31 C32 1.5223(19) yes
C31 C33 1.525(2) yes
C31 H311 0.950 no
C32 H321 0.950 no
C32 H322 0.950 no
C32 H323 0.950 no
C33 H331 0.950 no
C33 H332 0.950 no
C33 H333 0.950 no
C34 C35 1.4216(19) yes
C34 C38 1.417(2) yes
C34 C39 1.4980(19) yes
C35 C36 1.4135(18) yes
C35 C40 1.4946(19) yes
C36 C37 1.4218(18) yes
C36 C41 1.4975(18) yes
C37 C38 1.4161(19) yes
C37 C42 1.4990(19) yes
C38 C43 1.5009(19) yes
C39 H391 0.950 no
C39 H392 0.950 no
C39 H393 0.950 no
C40 H401 0.950 no
C40 H402 0.950 no
C40 H403 0.950 no
C41 H411 0.950 no
C41 H412 0.950 no
C41 H413 0.950 no
C42 H421 0.950 no
C42 H422 0.950 no
C42 H423 0.950 no
C43 H431 0.950 no
C43 H432 0.950 no
C43 H433 0.950 no
